data_2213456
loop_
_publ_author_name
'Micha\/l Gryz'
'Wojciech Starosta'
'Janusz Leciejewicz'

_publ_section_title <i>trans</i>-Diaquabis(5-methylpyrazine-2-carboxylato-\k^2^<i>O</i>,<i>N</i>)zinc(II)
_journal_coeditor_code LH2355
_journal_issue 5
_journal_name_full 'Acta Crystallographica Section E'
_journal_page_first m1402
_journal_page_last m1403
_journal_paper_doi 10.1107/S160053680701690X
_journal_volume 63
_journal_year 2007
_chemical_formula_iupac '[Zn (C6 H5 N2 O2)2 (H2 O)2]'
_chemical_formula_moiety 'C12 H14 N4 O6 Zn'
_chemical_formula_sum 'C12 H14 N4 O6 Zn'
_chemical_formula_weight 375.64
_chemical_name_common 'zinc methylpyrazinate'
_chemical_name_systematic
;
trans-Diaquabis(5-methylpyrazine-2-carboxylato-\k^2^O,N)zinc(II)
;
_space_group_IT_number 2
_symmetry_cell_setting triclinic
_symmetry_space_group_name_Hall '-P 1'
_symmetry_space_group_name_H-M 'P -1'
_atom_sites_solution_hydrogens geom
_atom_sites_solution_primary direct
_atom_sites_solution_secondary difmap
_audit_creation_method SHELXL97
_cell_angle_alpha 104.67(3)
_cell_angle_beta 90.61(3)
_cell_angle_gamma 109.44(3)
_cell_formula_units_Z 1
_cell_length_a 5.1405(10)
_cell_length_b 6.4312(13)
_cell_length_c 12.234(2)
_cell_measurement_reflns_used 25
_cell_measurement_temperature 293(2)
_cell_measurement_theta_max 15
_cell_measurement_theta_min 6
_cell_volume 366.96(15)
_computing_cell_refinement 'KM-4 Software'
_computing_data_collection 'KM-4 Software (Kuma Diffraction, 1996)'
_computing_data_reduction 'DATAPROC (Kuma, 2001)'
_computing_molecular_graphics 'XP (Siemens, 1992)'
_computing_publication_material SHELXL97
_computing_structure_refinement 'SHELXL97 (Sheldrick, 1997)'
_computing_structure_solution 'SHELXS97 (Sheldrick, 1997)'
_diffrn_ambient_temperature 293(2)
_diffrn_measured_fraction_theta_full 0.997
_diffrn_measured_fraction_theta_max 0.997
_diffrn_measurement_device_type 'Kuma KM-4 four-circle'
_diffrn_measurement_method 'profile data from \w/2\q'
_diffrn_radiation_monochromator graphite
_diffrn_radiation_source 'fine-focus sealed tube'
_diffrn_radiation_type MoK\a
_diffrn_radiation_wavelength 0.71073
_diffrn_reflns_av_R_equivalents 0.0095
_diffrn_reflns_av_sigmaI/netI 0.0121
_diffrn_reflns_limit_h_max 0
_diffrn_reflns_limit_h_min -7
_diffrn_reflns_limit_k_max 8
_diffrn_reflns_limit_k_min -8
_diffrn_reflns_limit_l_max 17
_diffrn_reflns_limit_l_min -17
_diffrn_reflns_number 2381
_diffrn_reflns_theta_full 30.05
_diffrn_reflns_theta_max 30.05
_diffrn_reflns_theta_min 1.73
_diffrn_standards_decay_% 0.24
_diffrn_standards_interval_count 200
_diffrn_standards_number 3
_exptl_absorpt_coefficient_mu 1.711
_exptl_absorpt_correction_T_max 0.81331
_exptl_absorpt_correction_T_min 0.75825
_exptl_absorpt_correction_type analytical
_exptl_absorpt_process_details '(CrysAlis RED; Oxford Diffraction, 2002)'
_exptl_crystal_colour colourless
_exptl_crystal_density_diffrn 1.700
_exptl_crystal_density_method 'not measured'
_exptl_crystal_description block
_exptl_crystal_F_000 192
_exptl_crystal_size_max 0.48
_exptl_crystal_size_mid 0.12
_exptl_crystal_size_min 0.10
_refine_diff_density_max 0.951
_refine_diff_density_min -0.798
_refine_ls_extinction_method none
_refine_ls_goodness_of_fit_ref 1.096
_refine_ls_hydrogen_treatment refall
_refine_ls_matrix_type full
_refine_ls_number_parameters 134
_refine_ls_number_reflns 2157
_refine_ls_number_restraints 0
_refine_ls_restrained_S_all 1.096
_refine_ls_R_factor_all 0.0333
_refine_ls_R_factor_gt 0.0314
_refine_ls_shift/su_max 0.000
_refine_ls_shift/su_mean 0.000
_refine_ls_structure_factor_coef Fsqd
_refine_ls_weighting_details 'calc w = 1/[\s^2^(Fo^2^)+(0.0602P)^2^+0.0776P] where P=(Fo^2^+2Fc^2^)/3'
_refine_ls_weighting_scheme calc
_refine_ls_wR_factor_gt 0.0835
_refine_ls_wR_factor_ref 0.0847
_reflns_number_gt 2070
_reflns_number_total 2157
_reflns_threshold_expression I>2\s(I)
_cod_data_source_file lh2355.cif
_cod_data_source_block I
_cod_depositor_comments
;
The following automatic conversions were performed:
'_symmetry_cell_setting' value 'Triclinic' changed to 'triclinic'
according to '/home/saulius/struct/CIF-dictionaries/cif_core.dic'
dictionary named 'cif_core.dic' version 2.4.1 from 2010-06-29.

Automatic conversion script
Id: cif_fix_enum 1527 2010-12-29 10:47:43Z saulius 

The following automatic conversions were performed:

'_symmetry_cell_setting' value 'Triclinic' changed to 'triclinic'
according to /home/saulius/struct/CIF-dictionaries/cif_core.dic
dictionary named 'cif_core.dic' version 2.4.1 from 2010-06-29.

Automatic conversion script
Id: cif_fix_values 1715 2011-07-08 13:25:40Z adriana 
;
_cod_original_cell_volume 366.97(13)
_cod_database_code 2213456
_cod_database_fobs_code 2213456

loop_
_symmetry_equiv_pos_as_xyz
'x, y, z'
'-x, -y, -z'

loop_
_atom_site_type_symbol
_atom_site_label
_atom_site_fract_x
_atom_site_fract_y
_atom_site_fract_z
_atom_site_U_iso_or_equiv
_atom_site_adp_type
_atom_site_calc_flag
_atom_site_refinement_flags
_atom_site_occupancy
Zn Zn1 1.0000 0.5000 0.5000 0.02643(10) Uani d S 1
O O3 0.6250(3) 0.2195(2) 0.43477(13) 0.0368(3) Uani d . 1
N N1 0.9066(3) 0.5259(2) 0.66926(11) 0.0260(2) Uani d . 1
C C6 0.7803(3) 0.6550(3) 0.73378(14) 0.0311(3) Uani d . 1
C C2 0.9956(3) 0.3908(2) 0.71483(12) 0.0259(3) Uani d . 1
N N2 0.8257(4) 0.5138(3) 0.89118(13) 0.0444(4) Uani d . 1
C C5 0.7419(3) 0.6504(3) 0.84581(14) 0.0339(3) Uani d . 1
O O2 1.2442(3) 0.1366(2) 0.68439(12) 0.0394(3) Uani d . 1
C C7 1.1528(3) 0.2558(2) 0.64163(13) 0.0263(3) Uani d . 1
C C3 0.9523(4) 0.3848(4) 0.82537(15) 0.0404(4) Uani d . 1
O O1 1.1819(2) 0.28119(19) 0.54285(10) 0.0298(2) Uani d . 1
C C8 0.6085(5) 0.8018(4) 0.9189(2) 0.0498(5) Uani d . 1
H H6 0.713(5) 0.750(4) 0.705(2) 0.033(5) Uiso d . 1
H H3 1.032(5) 0.296(4) 0.855(2) 0.045(7) Uiso d . 1
H H83 0.717(10) 0.931(8) 0.968(4) 0.103(15) Uiso d . 1
H H81 0.506(8) 0.857(7) 0.874(4) 0.081(11) Uiso d . 1
H H31 0.644(6) 0.106(6) 0.411(3) 0.056(8) Uiso d . 1
H H82 0.493(8) 0.717(6) 0.956(3) 0.072(10) Uiso d . 1
H H32 0.491(5) 0.207(4) 0.465(2) 0.035(6) Uiso d . 1

loop_
_atom_site_aniso_label
_atom_site_aniso_U_11
_atom_site_aniso_U_22
_atom_site_aniso_U_33
_atom_site_aniso_U_12
_atom_site_aniso_U_13
_atom_site_aniso_U_23
Zn1 0.03042(14) 0.03387(14) 0.02527(13) 0.02101(10) 0.01360(9) 0.01205(9)
O3 0.0298(6) 0.0339(6) 0.0509(7) 0.0176(5) 0.0168(5) 0.0094(5)
N1 0.0271(5) 0.0319(5) 0.0264(5) 0.0177(4) 0.0115(4) 0.0102(4)
C6 0.0331(7) 0.0373(7) 0.0316(7) 0.0227(6) 0.0123(5) 0.0099(6)
C2 0.0261(6) 0.0307(6) 0.0269(6) 0.0159(5) 0.0099(5) 0.0095(5)
N2 0.0534(9) 0.0654(10) 0.0289(6) 0.0360(8) 0.0181(6) 0.0164(7)
C5 0.0313(7) 0.0430(8) 0.0298(7) 0.0193(6) 0.0122(5) 0.0051(6)
O2 0.0517(7) 0.0423(6) 0.0390(6) 0.0329(6) 0.0092(5) 0.0138(5)
C7 0.0251(6) 0.0266(6) 0.0313(6) 0.0147(5) 0.0083(5) 0.0072(5)
C3 0.0526(10) 0.0548(10) 0.0316(8) 0.0345(8) 0.0160(7) 0.0202(7)
O1 0.0324(5) 0.0352(5) 0.0324(5) 0.0229(4) 0.0144(4) 0.0118(4)
C8 0.0505(11) 0.0596(12) 0.0433(10) 0.0324(10) 0.0221(8) 0.0023(9)

loop_
_atom_type_symbol
_atom_type_description
_atom_type_scat_dispersion_real
_atom_type_scat_dispersion_imag
_atom_type_scat_source
C C 0.0033 0.0016 'International Tables Vol C Tables 4.2.6.8 and 6.1.1.4'
H H 0.0000 0.0000 'International Tables Vol C Tables 4.2.6.8 and 6.1.1.4'
N N 0.0061 0.0033 'International Tables Vol C Tables 4.2.6.8 and 6.1.1.4'
O O 0.0106 0.0060 'International Tables Vol C Tables 4.2.6.8 and 6.1.1.4'
Zn Zn 0.2839 1.4301 'International Tables Vol C Tables 4.2.6.8 and 6.1.1.4'

loop_
_geom_angle_atom_site_label_1
_geom_angle_atom_site_label_2
_geom_angle_atom_site_label_3
_geom_angle_site_symmetry_1
_geom_angle_site_symmetry_3
_geom_angle
_geom_angle_publ_flag
O1 Zn1 O1 2_766 . 180 y
O1 Zn1 N1 2_766 . 100.77(5) ?
O1 Zn1 N1 . . 79.23(5) y
O1 Zn1 N1 2_766 2_766 79.23(5) ?
O1 Zn1 N1 . 2_766 100.77(5) y
N1 Zn1 N1 . 2_766 180 y
O1 Zn1 O3 2_766 . 89.36(5) n
O1 Zn1 O3 . . 90.64(5) y
N1 Zn1 O3 . . 92.44(6) y
N1 Zn1 O3 2_766 . 87.56(6) n
O1 Zn1 O3 2_766 2_766 90.64(5) ?
O1 Zn1 O3 . 2_766 89.36(5) y
N1 Zn1 O3 . 2_766 87.56(6) y
N1 Zn1 O3 2_766 2_766 92.44(6) ?
O3 Zn1 O3 . 2_766 180 y
Zn1 O3 H31 . . 115(2) ?
Zn1 O3 H32 . . 121.6(18) ?
H31 O3 H32 . . 112(3) ?
C6 N1 C2 . . 118.09(13) ?
C6 N1 Zn1 . . 129.97(11) ?
C2 N1 Zn1 . . 111.94(10) ?
N1 C6 C5 . . 121.24(15) ?
N1 C6 H6 . . 120.5(15) ?
C5 C6 H6 . . 118.3(15) ?
N1 C2 C3 . . 120.13(14) ?
N1 C2 C7 . . 116.92(13) ?
C3 C2 C7 . . 122.90(14) ?
C5 N2 C3 . . 117.08(15) ?
N2 C5 C6 . . 121.05(15) ?
N2 C5 C8 . . 118.08(17) ?
C6 C5 C8 . . 120.87(18) ?
O2 C7 O1 . . 126.43(14) ?
O2 C7 C2 . . 117.39(14) ?
O1 C7 C2 . . 116.16(12) ?
N2 C3 C2 . . 122.39(16) ?
N2 C3 H3 . . 121.0(17) ?
C2 C3 H3 . . 116.3(17) ?
C7 O1 Zn1 . . 115.69(9) ?
C5 C8 H83 . . 119(3) ?
C5 C8 H81 . . 112(3) ?
H83 C8 H81 . . 103(4) ?
C5 C8 H82 . . 107(2) ?
H83 C8 H82 . . 109(4) ?
H81 C8 H82 . . 108(3) ?

loop_
_geom_bond_atom_site_label_1
_geom_bond_atom_site_label_2
_geom_bond_site_symmetry_2
_geom_bond_distance
_geom_bond_publ_flag
Zn1 O1 2_766 2.0901(12) n
Zn1 O1 . 2.0901(12) y
Zn1 N1 . 2.1085(13) y
Zn1 N1 2_766 2.1085(13) ?
Zn1 O3 . 2.1287(16) y
Zn1 O3 2_766 2.1287(16) ?
O3 H31 . 0.75(4) ?
O3 H32 . 0.77(3) ?
N1 C6 . 1.3312(18) ?
N1 C2 . 1.3342(19) ?
C6 C5 . 1.393(2) ?
C6 H6 . 0.93(2) ?
C2 C3 . 1.381(2) ?
C2 C7 . 1.516(2) ?
N2 C5 . 1.326(3) ?
N2 C3 . 1.339(2) ?
C5 C8 . 1.495(2) ?
O2 C7 . 1.2331(19) ?
C7 O1 . 1.2637(19) ?
C3 H3 . 0.94(3) ?
C8 H83 . 0.89(5) ?
C8 H81 . 0.96(4) ?
C8 H82 . 0.88(4) ?

loop_
_geom_hbond_atom_site_label_D
_geom_hbond_atom_site_label_H
_geom_hbond_atom_site_label_A
_geom_hbond_site_symmetry_A
_geom_hbond_distance_DH
_geom_hbond_distance_HA
_geom_hbond_distance_DA
_geom_hbond_angle_DHA
O3 H31 O2 2_756 0.75(4) 1.96(4) 2.679(2) 162(3)
O3 H32 O1 1_455 0.77(3) 1.99(3) 2.7374(18) 161(3)
